data_7216234
loop_
_publ_author_name
'Zou, Ji-Yong'
'Shi, Wei'
'Zhang, Jing-Ya'
'He, Yan-Fei'
'Gao, Hong-Ling'
'Cui, Jian-Zhong'
'Cheng, Peng'

_publ_section_title
;
 Alkaline cation directed structural diversity of cubic-cage-based
 cobalt(ii) metal--organic frameworks: from pcu to bct net
;
_journal_issue 30
_journal_name_full CrystEngComm
_journal_page_first 7133
_journal_paper_doi 10.1039/C4CE00597J
_journal_volume 16
_journal_year 2014
_chemical_formula_sum 'C48 H4 Co8 K5 N36 O51'
_chemical_formula_weight 2567.81
_chemical_name_systematic
; 
 ? 
;
_space_group_IT_number 15
_symmetry_cell_setting monoclinic
_symmetry_space_group_name_Hall '-C 2yc'
_symmetry_space_group_name_H-M 'C 1 2/c 1'
_atom_sites_solution_hydrogens geom
_atom_sites_solution_primary direct
_atom_sites_solution_secondary difmap
_audit_creation_method SHELXL-97
_cell_angle_alpha 90.00
_cell_angle_beta 110.501(5)
_cell_angle_gamma 90.00
_cell_formula_units_Z 4
_cell_length_a 28.9159(13)
_cell_length_b 18.0006(12)
_cell_length_c 28.5482(14)
_cell_measurement_reflns_used 5067
_cell_measurement_temperature 126.1(3)
_cell_measurement_theta_max 25.5140
_cell_measurement_theta_min 3.5040
_cell_volume 13918.3(14)
_computing_cell_refinement CRYSALISPRO
_computing_data_collection CRYSALISPRO
_computing_data_reduction CRYSALISPRO
_computing_molecular_graphics 'Bruker SHELXTL'
_computing_publication_material 'Bruker SHELXTL'
_computing_structure_refinement 'SHELXL-97 (Sheldrick, 1997)'
_computing_structure_solution 'SHELXS-97 (Sheldrick, 1990)'
_diffrn_ambient_temperature 126.1(3)
_diffrn_detector_area_resol_mean 16.2116
_diffrn_measured_fraction_theta_full 0.997
_diffrn_measured_fraction_theta_max 0.997
_diffrn_measurement_device_type 'SuperNova, Single source at offset), Eos'
_diffrn_measurement_method '\w scans'
_diffrn_radiation_monochromator graphite
_diffrn_radiation_source 'SuperNova (Mo) X-ray Source'
_diffrn_radiation_type MoK\a
_diffrn_radiation_wavelength 0.71073
_diffrn_reflns_av_R_equivalents 0.0545
_diffrn_reflns_av_sigmaI/netI 0.1074
_diffrn_reflns_limit_h_max 34
_diffrn_reflns_limit_h_min -34
_diffrn_reflns_limit_k_max 21
_diffrn_reflns_limit_k_min -19
_diffrn_reflns_limit_l_max 33
_diffrn_reflns_limit_l_min -33
_diffrn_reflns_number 26298
_diffrn_reflns_theta_full 25.01
_diffrn_reflns_theta_max 25.01
_diffrn_reflns_theta_min 3.09
_exptl_absorpt_coefficient_mu 1.157
_exptl_absorpt_correction_T_max 1.00000
_exptl_absorpt_correction_T_min 0.54444
_exptl_absorpt_correction_type multi-scan
_exptl_absorpt_process_details CRYSALISPRO
_exptl_crystal_colour red
_exptl_crystal_density_diffrn 1.225
_exptl_crystal_density_method 'not measured'
_exptl_crystal_description block
_exptl_crystal_F_000 5052
_platon_squeeze_details
;
;
_refine_diff_density_max 2.350
_refine_diff_density_min -0.521
_refine_diff_density_rms 0.111
_refine_ls_extinction_method none
_refine_ls_goodness_of_fit_ref 0.971
_refine_ls_hydrogen_treatment mixed
_refine_ls_matrix_type full
_refine_ls_number_parameters 673
_refine_ls_number_reflns 12247
_refine_ls_number_restraints 11
_refine_ls_restrained_S_all 1.017
_refine_ls_R_factor_all 0.1219
_refine_ls_R_factor_gt 0.0785
_refine_ls_shift/su_max 0.001
_refine_ls_shift/su_mean 0.000
_refine_ls_structure_factor_coef Fsqd
_refine_ls_weighting_details 'calc w=1/[\s^2^(Fo^2^)+(0.1338P)^2^+0.0000P] where P=(Fo^2^+2Fc^2^)/3'
_refine_ls_weighting_scheme calc
_refine_ls_wR_factor_gt 0.2270
_refine_ls_wR_factor_ref 0.2515
_reflns_number_gt 6446
_reflns_number_total 12247
_reflns_threshold_expression >2sigma(I)
_cod_data_source_file c4ce00597j2.cif
_cod_data_source_block p131128b1
_cod_depositor_comments 'Adding full bibliography for 7216232--7216234.cif.'
_cod_original_cell_volume 13918.3(13)
_cod_original_sg_symbol_H-M C2/c
_cod_database_code 7216234

loop_
_symmetry_equiv_pos_as_xyz
'x, y, z'
'-x, y, -z+1/2'
'x+1/2, y+1/2, z'
'-x+1/2, y+1/2, -z+1/2'
'-x, -y, -z'
'x, -y, z-1/2'
'-x+1/2, -y+1/2, -z'
'x+1/2, -y+1/2, z-1/2'

loop_
_atom_site_label
_atom_site_type_symbol
_atom_site_fract_x
_atom_site_fract_y
_atom_site_fract_z
_atom_site_U_iso_or_equiv
_atom_site_adp_type
_atom_site_occupancy
_atom_site_symmetry_multiplicity
_atom_site_calc_flag
_atom_site_refinement_flags
C1 C 0.6526(3) 0.9455(5) 0.6403(3) 0.060(2) Uani 1 1 d .
C2 C 0.6375(2) 0.9066(4) 0.5917(3) 0.0435(17) Uani 1 1 d .
C3 C 0.6099(2) 0.9229(4) 0.5410(3) 0.0422(17) Uani 1 1 d .
C4 C 0.5792(3) 0.9841(5) 0.5119(4) 0.067(2) Uani 1 1 d .
C5 C 0.5619(3) 0.9420(6) 0.3479(3) 0.065(2) Uani 1 1 d .
C6 C 0.6165(3) 0.9475(5) 0.3766(3) 0.057(2) Uani 1 1 d .
C7 C 0.6577(3) 0.9753(4) 0.3692(3) 0.0501(19) Uani 1 1 d .
C8 C 0.6699(3) 1.0141(6) 0.3287(3) 0.076(3) Uani 1 1 d .
C9 C 0.5074(2) 0.7647(6) 0.4363(3) 0.061(2) Uani 1 1 d .
C10 C 0.5444(2) 0.7284(5) 0.4188(3) 0.0483(19) Uani 1 1 d .
C11 C 0.5534(2) 0.6599(5) 0.4024(3) 0.0492(19) Uani 1 1 d .
C12 C 0.5301(3) 0.5860(6) 0.3912(3) 0.061(2) Uani 1 1 d .
C13 C 0.6079(3) 0.6110(5) 0.2714(3) 0.063(2) Uani 1 1 d .
C14 C 0.6596(2) 0.6289(4) 0.3023(2) 0.0471(18) Uani 1 1 d .
C15 C 0.7008(2) 0.6593(4) 0.2960(2) 0.0478(18) Uani 1 1 d .
C16 C 0.7155(3) 0.6918(5) 0.2548(3) 0.0499(19) Uani 1 1 d .
C17 C 0.6583(4) 0.4240(7) 0.3909(5) 0.106(4) Uani 1 1 d .
C18 C 0.6719(3) 0.4632(5) 0.4403(4) 0.071(3) Uani 1 1 d .
C19 C 0.6997(3) 0.4460(5) 0.4927(4) 0.072(3) Uani 1 1 d .
C20 C 0.7289(5) 0.3825(6) 0.5241(5) 0.098(4) Uani 1 1 d .
C21 C 0.6578(2) 0.5075(5) 0.6223(3) 0.051(2) Uani 1 1 d .
C22 C 0.6776(2) 0.5818(5) 0.6276(3) 0.0479(19) Uani 1 1 d .
C23 C 0.6681(2) 0.6533(5) 0.6430(2) 0.0465(19) Uani 1 1 d .
C24 C 0.6308(3) 0.6899(6) 0.6602(3) 0.069(3) Uani 1 1 d .
Co1 Co 0.57713(3) 0.87533(6) 0.44150(3) 0.0461(3) Uani 1 1 d .
Co2 Co 0.80193(3) 0.69727(6) 0.34064(3) 0.0410(3) Uani 1 1 d U
Co3 Co 0.61808(3) 0.57035(6) 0.37075(4) 0.0482(3) Uani 1 1 d U
Co4 Co 0.73929(3) 0.49775(6) 0.59001(4) 0.0506(3) Uani 1 1 d U
K1 K 0.44902(11) 0.9298(2) 0.38365(11) 0.0588(9) Uani 0.50 1 d PU
K2 K 0.40220(6) 0.65778(12) 0.36068(6) 0.0646(6) Uani 1 1 d .
K3 K 0.44260(7) 0.47297(13) 0.31831(7) 0.0729(6) Uani 1 1 d .
N1 N 0.65637(18) 0.8382(3) 0.5909(2) 0.0431(14) Uani 1 1 d .
N2 N 0.6422(2) 0.8123(4) 0.5450(2) 0.0500(16) Uani 1 1 d .
N3 N 0.61332(19) 0.8637(3) 0.5140(2) 0.0457(15) Uani 1 1 d .
N4 N 0.6322(2) 0.9195(3) 0.4225(2) 0.0500(16) Uani 1 1 d .
N5 N 0.6803(2) 0.9301(4) 0.4442(2) 0.0599(19) Uani 1 1 d .
N6 N 0.6965(2) 0.9625(4) 0.4115(2) 0.0541(17) Uani 1 1 d .
N7 N 0.58249(18) 0.7715(4) 0.4203(2) 0.0481(15) Uani 1 1 d .
N8 N 0.61324(19) 0.7345(4) 0.4028(2) 0.0584(19) Uani 1 1 d .
N9 N 0.59629(18) 0.6650(4) 0.3924(2) 0.0480(16) Uani 1 1 d .
N10 N 0.67281(18) 0.6120(3) 0.3506(2) 0.0406(12) Uani 1 1 d U
N11 N 0.7199(2) 0.6301(4) 0.3741(2) 0.0529(16) Uani 1 1 d .
N12 N 0.73589(17) 0.6590(3) 0.34060(19) 0.0383(13) Uani 1 1 d U
N13 N 0.6581(2) 0.5341(4) 0.4400(2) 0.0495(14) Uani 1 1 d U
N14 N 0.6743(2) 0.5623(4) 0.4851(3) 0.0602(18) Uani 1 1 d .
N15 N 0.7000(2) 0.5088(4) 0.5166(2) 0.0545(16) Uani 1 1 d U
N16 N 0.71853(19) 0.5906(4) 0.6154(2) 0.0476(16) Uani 1 1 d .
N17 N 0.73418(18) 0.6608(4) 0.6227(2) 0.0498(16) Uani 1 1 d .
N18 N 0.70411(17) 0.6976(4) 0.63943(18) 0.0415(15) Uani 1 1 d .
O1 O 0.6404(2) 1.0082(4) 0.6455(3) 0.100(2) Uani 1 1 d .
O2 O 0.67906(18) 0.9033(3) 0.67678(19) 0.0562(14) Uani 1 1 d .
O3 O 0.5726(3) 1.0429(4) 0.5316(2) 0.092(2) Uani 1 1 d .
O4 O 0.56165(17) 0.9729(3) 0.46474(19) 0.0560(14) Uani 1 1 d .
O5 O 0.53870(18) 0.9075(4) 0.37194(19) 0.0650(16) Uani 1 1 d .
O6 O 0.5429(2) 0.9686(5) 0.3063(2) 0.101(3) Uani 1 1 d .
O7 O 0.71593(19) 1.0303(3) 0.34043(18) 0.0665(16) Uani 1 1 d .
O8 O 0.6381(2) 1.0282(5) 0.2874(2) 0.110(3) Uani 1 1 d .
O9 O 0.51555(17) 0.8317(4) 0.4483(2) 0.0591(14) Uani 1 1 d .
O10 O 0.47240(19) 0.7274(4) 0.4418(2) 0.089(2) Uani 1 1 d .
O11 O 0.48886(17) 0.5742(4) 0.3955(2) 0.0786(19) Uani 1 1 d .
O12 O 0.55443(19) 0.5352(3) 0.37782(19) 0.0596(14) Uani 1 1 d .
O13 O 0.58156(17) 0.5890(3) 0.29766(17) 0.0577(14) Uani 1 1 d .
O14 O 0.59166(19) 0.6135(4) 0.22566(17) 0.0711(17) Uani 1 1 d .
O15 O 0.68582(19) 0.6973(4) 0.21145(18) 0.0757(18) Uani 1 1 d .
O16 O 0.75998(16) 0.7137(3) 0.26849(16) 0.0518(13) Uani 1 1 d .
O17 O 0.6329(2) 0.4670(4) 0.3543(3) 0.0806(19) Uani 1 1 d .
O18 O 0.6677(4) 0.3590(5) 0.3883(4) 0.151(4) Uani 1 1 d .
O19 O 0.7271(5) 0.3213(5) 0.5029(4) 0.185(5) Uani 1 1 d .
O20 O 0.7497(2) 0.3980(4) 0.5670(3) 0.0758(18) Uani 1 1 d .
O21 O 0.68044(17) 0.4597(3) 0.60382(19) 0.0576(14) Uani 1 1 d .
O22 O 0.62112(19) 0.4923(4) 0.6341(2) 0.0757(18) Uani 1 1 d .
O23 O 0.5939(2) 0.6565(4) 0.6608(3) 0.109(3) Uani 1 1 d .
O24 O 0.63916(16) 0.7571(4) 0.67029(19) 0.0566(14) Uani 1 1 d .
O25 O 0.5000 0.5007(5) 0.2500 0.068(2) Uani 1 2 d S
O26 O 0.4430(2) 0.9829(6) 0.2917(3) 0.141(4) Uani 1 1 d .
H26A H 0.4711 0.9727 0.2846 0.211 Uiso 1 1 d R
H26B H 0.4384 1.0337 0.2891 0.211 Uiso 1 1 d R

loop_
_atom_site_aniso_label
_atom_site_aniso_U_11
_atom_site_aniso_U_22
_atom_site_aniso_U_33
_atom_site_aniso_U_23
_atom_site_aniso_U_13
_atom_site_aniso_U_12
C1 0.047(4) 0.068(6) 0.065(5) -0.011(5) 0.019(4) 0.001(4)
C2 0.033(3) 0.039(4) 0.062(5) -0.013(4) 0.022(3) 0.003(3)
C3 0.040(3) 0.044(4) 0.049(4) -0.008(4) 0.024(3) 0.006(3)
C4 0.074(5) 0.061(6) 0.082(7) -0.009(5) 0.047(5) 0.016(5)
C5 0.044(4) 0.095(7) 0.040(4) 0.003(5) -0.003(4) 0.014(5)
C6 0.049(4) 0.069(6) 0.040(4) 0.006(4) 0.000(3) 0.014(4)
C7 0.044(4) 0.050(5) 0.044(4) 0.007(4) 0.000(3) 0.013(4)
C8 0.054(5) 0.104(8) 0.056(5) 0.013(5) 0.000(4) 0.007(5)
C9 0.024(3) 0.095(7) 0.056(5) 0.011(5) 0.005(3) -0.005(4)
C10 0.026(3) 0.076(6) 0.044(4) 0.005(4) 0.013(3) -0.014(4)
C11 0.028(3) 0.075(6) 0.047(4) 0.004(4) 0.017(3) -0.014(4)
C12 0.038(4) 0.097(7) 0.042(4) 0.018(5) 0.006(3) -0.012(5)
C13 0.043(4) 0.100(7) 0.050(5) 0.004(5) 0.021(4) 0.006(4)
C14 0.046(4) 0.067(5) 0.031(3) -0.005(4) 0.017(3) -0.006(4)
C15 0.046(4) 0.066(5) 0.032(4) -0.007(4) 0.015(3) 0.004(4)
C16 0.050(4) 0.064(5) 0.038(4) -0.007(4) 0.019(3) -0.004(4)
C17 0.107(8) 0.079(8) 0.108(9) -0.060(8) 0.010(7) 0.021(7)
C18 0.052(5) 0.046(5) 0.109(8) -0.012(6) 0.022(5) -0.001(4)
C19 0.089(6) 0.041(5) 0.093(7) -0.036(5) 0.040(6) -0.009(5)
C20 0.133(10) 0.066(7) 0.111(10) 0.008(8) 0.065(8) 0.038(7)
C21 0.032(3) 0.068(6) 0.050(4) -0.005(4) 0.012(3) -0.011(4)
C22 0.026(3) 0.072(6) 0.043(4) 0.013(4) 0.009(3) -0.006(4)
C23 0.026(3) 0.072(5) 0.043(4) -0.010(4) 0.014(3) -0.017(4)
C24 0.045(4) 0.094(7) 0.083(6) -0.002(6) 0.040(4) -0.007(5)
Co1 0.0359(5) 0.0609(7) 0.0394(5) 0.0002(5) 0.0106(4) -0.0009(5)
Co2 0.0275(4) 0.0574(7) 0.0375(5) -0.0051(5) 0.0105(4) -0.0031(4)
Co3 0.0384(5) 0.0592(7) 0.0511(6) 0.0025(5) 0.0207(4) 0.0015(5)
Co4 0.0354(5) 0.0598(7) 0.0538(6) -0.0052(5) 0.0119(4) 0.0042(5)
K1 0.0506(13) 0.0950(19) 0.0356(13) 0.0111(13) 0.0212(11) 0.0521(14)
K2 0.0442(9) 0.1014(16) 0.0407(9) -0.0026(10) 0.0054(7) -0.0034(10)
K3 0.0644(11) 0.0930(16) 0.0746(13) 0.0008(12) 0.0409(10) -0.0088(11)
N1 0.031(3) 0.047(4) 0.058(4) -0.010(3) 0.024(3) 0.001(3)
N2 0.043(3) 0.050(4) 0.064(4) -0.009(4) 0.027(3) -0.001(3)
N3 0.037(3) 0.047(4) 0.065(4) -0.007(3) 0.032(3) -0.003(3)
N4 0.057(4) 0.053(4) 0.031(3) 0.005(3) 0.004(3) 0.015(3)
N5 0.052(4) 0.066(5) 0.041(4) -0.014(4) -0.010(3) 0.020(3)
N6 0.044(3) 0.060(4) 0.045(4) 0.002(3) -0.001(3) 0.017(3)
N7 0.026(3) 0.070(4) 0.043(3) 0.004(3) 0.005(2) -0.002(3)
N8 0.028(3) 0.093(6) 0.048(4) 0.018(4) 0.007(3) -0.008(4)
N9 0.026(3) 0.059(4) 0.055(4) 0.022(3) 0.009(3) -0.002(3)
N10 0.036(2) 0.045(4) 0.042(3) -0.003(3) 0.017(2) 0.005(2)
N11 0.060(4) 0.061(4) 0.040(3) 0.004(3) 0.021(3) 0.013(3)
N12 0.033(2) 0.044(3) 0.040(3) -0.002(3) 0.016(2) 0.001(2)
N13 0.050(3) 0.045(4) 0.059(3) 0.009(3) 0.025(2) 0.005(3)
N14 0.042(3) 0.063(5) 0.090(5) -0.017(4) 0.042(4) -0.003(3)
N15 0.041(3) 0.070(5) 0.0522(17) -0.018(4) 0.016(2) 0.001(3)
N16 0.029(3) 0.074(5) 0.038(3) 0.006(3) 0.010(2) 0.001(3)
N17 0.027(3) 0.081(5) 0.041(3) 0.008(4) 0.011(2) -0.003(3)
N18 0.024(2) 0.073(4) 0.028(3) 0.008(3) 0.009(2) -0.003(3)
O1 0.084(4) 0.071(5) 0.119(6) -0.037(4) 0.003(4) 0.022(4)
O2 0.056(3) 0.065(4) 0.055(3) -0.022(3) 0.028(3) -0.004(3)
O3 0.132(5) 0.069(4) 0.097(5) -0.003(4) 0.067(4) 0.036(4)
O4 0.049(3) 0.069(4) 0.054(3) 0.007(3) 0.022(2) 0.020(3)
O5 0.041(3) 0.098(5) 0.045(3) -0.001(3) 0.002(2) 0.013(3)
O6 0.059(3) 0.177(8) 0.053(4) 0.046(4) 0.001(3) 0.034(4)
O7 0.056(3) 0.093(4) 0.044(3) 0.014(3) 0.009(2) -0.003(3)
O8 0.078(4) 0.153(7) 0.067(4) 0.053(5) -0.014(3) 0.004(4)
O9 0.036(3) 0.079(4) 0.063(3) -0.006(3) 0.018(2) -0.003(3)
O10 0.043(3) 0.143(6) 0.085(4) -0.002(4) 0.025(3) -0.031(4)
O11 0.031(2) 0.115(5) 0.088(4) 0.007(4) 0.020(3) -0.025(3)
O12 0.057(3) 0.063(4) 0.061(3) 0.009(3) 0.023(3) -0.017(3)
O13 0.046(3) 0.089(4) 0.036(3) 0.004(3) 0.012(2) -0.009(3)
O14 0.065(3) 0.114(5) 0.028(3) -0.009(3) 0.009(2) -0.023(3)
O15 0.063(3) 0.124(5) 0.031(3) 0.005(3) 0.005(2) -0.014(4)
O16 0.043(3) 0.077(4) 0.036(3) 0.010(3) 0.015(2) 0.000(3)
O17 0.077(4) 0.066(4) 0.092(5) -0.038(4) 0.021(4) 0.007(4)
O18 0.177(8) 0.093(6) 0.144(8) -0.049(6) 0.006(6) 0.046(6)
O19 0.301(14) 0.064(5) 0.164(9) -0.021(6) 0.048(9) 0.065(7)
O20 0.082(4) 0.064(4) 0.080(4) 0.005(4) 0.028(4) 0.016(3)
O21 0.047(3) 0.061(3) 0.070(3) -0.009(3) 0.026(3) -0.010(3)
O22 0.053(3) 0.096(5) 0.095(4) -0.008(4) 0.046(3) -0.016(3)
O23 0.081(4) 0.100(5) 0.189(8) -0.025(5) 0.101(5) -0.033(4)
O24 0.034(2) 0.081(4) 0.060(3) -0.011(3) 0.023(2) -0.010(3)
O25 0.031(3) 0.090(6) 0.073(5) 0.000 0.007(3) 0.000
O26 0.069(4) 0.275(12) 0.074(5) 0.029(6) 0.019(3) 0.032(6)

loop_
_atom_type_symbol
_atom_type_description
_atom_type_scat_dispersion_real
_atom_type_scat_dispersion_imag
_atom_type_scat_source
C C 0.0033 0.0016 'International Tables Vol C Tables 4.2.6.8 and 6.1.1.4'
H H 0.0000 0.0000 'International Tables Vol C Tables 4.2.6.8 and 6.1.1.4'
Co Co 0.3494 0.9721 'International Tables Vol C Tables 4.2.6.8 and 6.1.1.4'
K K 0.2009 0.2494 'International Tables Vol C Tables 4.2.6.8 and 6.1.1.4'
N N 0.0061 0.0033 'International Tables Vol C Tables 4.2.6.8 and 6.1.1.4'
O O 0.0106 0.0060 'International Tables Vol C Tables 4.2.6.8 and 6.1.1.4'

loop_
_geom_angle_atom_site_label_1
_geom_angle_atom_site_label_2
_geom_angle_atom_site_label_3
_geom_angle
_geom_angle_site_symmetry_1
_geom_angle_site_symmetry_3
O1 C1 O2 124.2(8) . .
O1 C1 C2 123.8(9) . .
O2 C1 C2 112.0(8) . .
N1 C2 C3 105.0(6) . .
N1 C2 C1 117.3(7) . .
C3 C2 C1 137.4(7) . .
N3 C3 C2 107.1(6) . .
N3 C3 C4 114.9(7) . .
C2 C3 C4 138.0(7) . .
O3 C4 O4 122.9(9) . .
O3 C4 C3 122.5(8) . .
O4 C4 C3 114.5(7) . .
O6 C5 O5 124.9(7) . .
O6 C5 C6 122.2(9) . .
O5 C5 C6 112.8(7) . .
N4 C6 C7 106.0(6) . .
N4 C6 C5 116.2(7) . .
C7 C6 C5 137.8(7) . .
N6 C7 C6 107.1(7) . .
N6 C7 C8 115.1(7) . .
C6 C7 C8 137.8(6) . .
O8 C8 O7 123.7(9) . .
O8 C8 C7 122.3(8) . .
O7 C8 C7 114.1(7) . .
O9 C9 O10 123.8(8) . .
O9 C9 C10 115.3(7) . .
O10 C9 C10 120.7(9) . .
O9 C9 K1 46.7(4) . .
O10 C9 K1 102.6(5) . .
C10 C9 K1 121.9(5) . .
N7 C10 C11 106.1(6) . .
N7 C10 C9 114.7(8) . .
C11 C10 C9 139.1(7) . .
N9 C11 C10 107.8(6) . .
N9 C11 C12 113.2(7) . .
C10 C11 C12 139.0(6) . .
O11 C12 O12 122.8(9) . .
O11 C12 C11 120.5(9) . .
O12 C12 C11 116.6(6) . .
O11 C12 K3 54.7(4) . .
O12 C12 K3 75.9(4) . .
C11 C12 K3 150.8(5) . .
O14 C13 O13 122.8(7) . .
O14 C13 C14 123.9(7) . .
O13 C13 C14 113.3(6) . .
O14 C13 K3 48.7(5) . 2_655
O13 C13 K3 91.5(5) . 2_655
C14 C13 K3 131.8(5) . 2_655
N10 C14 C15 106.2(6) . .
N10 C14 C13 115.6(6) . .
C15 C14 C13 138.2(6) . .
N12 C15 C14 106.1(6) . .
N12 C15 C16 115.1(6) . .
C14 C15 C16 138.7(6) . .
O15 C16 O16 123.8(7) . .
O15 C16 C15 121.7(6) . .
O16 C16 C15 114.5(6) . .
O18 C17 O17 127.1(10) . .
O18 C17 C18 121.3(12) . .
O17 C17 C18 111.4(9) . .
N13 C18 C19 105.3(8) . .
N13 C18 C17 117.6(9) . .
C19 C18 C17 137.0(9) . .
N15 C19 C18 104.5(8) . .
N15 C19 C20 116.0(9) . .
C18 C19 C20 139.4(9) . .
O20 C20 O19 128.6(12) . .
O20 C20 C19 114.1(10) . .
O19 C20 C19 117.3(12) . .
O22 C21 O21 124.0(7) . .
O22 C21 C22 121.3(7) . .
O21 C21 C22 114.7(6) . .
N16 C22 C23 104.7(6) . .
N16 C22 C21 115.6(7) . .
C23 C22 C21 139.6(6) . .
N18 C23 C22 106.1(6) . .
N18 C23 C24 115.6(7) . .
C22 C23 C24 138.2(7) . .
O23 C24 O24 124.7(8) . .
O23 C24 C23 121.4(9) . .
O24 C24 C23 113.7(7) . .
N3 Co1 O4 80.9(2) . .
N3 Co1 O5 168.8(3) . .
O4 Co1 O5 87.9(2) . .
N3 Co1 N7 98.6(2) . .
O4 Co1 N7 170.3(2) . .
O5 Co1 N7 92.6(2) . .
N3 Co1 O9 91.1(2) . .
O4 Co1 O9 90.1(2) . .
O5 Co1 O9 90.3(2) . .
N7 Co1 O9 80.2(2) . .
N3 Co1 N4 98.3(2) . .
O4 Co1 N4 91.9(2) . .
O5 Co1 N4 80.5(2) . .
N7 Co1 N4 97.8(2) . .
O9 Co1 N4 170.5(2) . .
N3 Co1 K1 126.02(16) . .
O4 Co1 K1 66.32(15) . .
O5 Co1 K1 48.90(17) . .
N7 Co1 K1 106.99(16) . .
O9 Co1 K1 49.67(17) . .
N4 Co1 K1 123.24(16) . .
N18 Co2 O2 169.5(2) 7_666 7_666
N18 Co2 N1 96.1(2) 7_666 7_666
O2 Co2 N1 80.3(2) 7_666 7_666
N18 Co2 O24 79.7(2) 7_666 7_666
O2 Co2 O24 90.5(2) 7_666 7_666
N1 Co2 O24 91.6(2) 7_666 7_666
N18 Co2 O16 94.1(2) 7_666 .
O2 Co2 O16 89.9(2) 7_666 .
N1 Co2 O16 169.8(2) 7_666 .
O24 Co2 O16 91.2(2) 7_666 .
N18 Co2 N12 98.4(2) 7_666 .
O2 Co2 N12 91.9(2) 7_666 .
N1 Co2 N12 97.9(2) 7_666 .
O24 Co2 N12 170.5(2) 7_666 .
O16 Co2 N12 79.6(2) . .
N9 Co3 O17 170.6(3) . .
N9 Co3 O13 94.1(2) . .
O17 Co3 O13 89.4(3) . .
N9 Co3 N10 97.8(2) . .
O17 Co3 N10 91.4(3) . .
O13 Co3 N10 79.6(2) . .
N9 Co3 O12 80.7(2) . .
O17 Co3 O12 90.6(3) . .
O13 Co3 O12 89.4(2) . .
N10 Co3 O12 168.9(2) . .
N9 Co3 N13 96.2(2) . .
O17 Co3 N13 80.4(3) . .
O13 Co3 N13 169.7(3) . .
N10 Co3 N13 99.3(2) . .
O12 Co3 N13 91.8(2) . .
O20 Co4 N16 169.9(3) . .
O20 Co4 O21 89.6(2) . .
N16 Co4 O21 80.3(2) . .
O20 Co4 N15 80.7(3) . .
N16 Co4 N15 99.4(2) . .
O21 Co4 N15 91.7(2) . .
O20 Co4 N6 93.9(3) . 7_666
N16 Co4 N6 96.1(3) . 7_666
O21 Co4 N6 170.5(2) . 7_666
N15 Co4 N6 97.5(2) . 7_666
O20 Co4 O7 88.9(3) . 7_666
N16 Co4 O7 91.4(2) . 7_666
O21 Co4 O7 91.0(2) . 7_666
N15 Co4 O7 169.2(3) . 7_666
N6 Co4 O7 80.3(2) 7_666 7_666
O1 K1 O3 72.9(2) 5_676 5_676
O1 K1 O26 79.9(3) 5_676 .
O3 K1 O26 145.4(3) 5_676 .
O1 K1 O5 150.8(3) 5_676 .
O3 K1 O5 130.3(2) 5_676 .
O26 K1 O5 71.5(2) . .
O1 K1 O9 147.4(3) 5_676 .
O3 K1 O9 81.18(19) 5_676 .
O26 K1 O9 130.9(2) . .
O5 K1 O9 61.76(17) . .
O1 K1 O4 135.9(2) 5_676 .
O3 K1 O4 79.42(19) 5_676 .
O26 K1 O4 107.5(2) . .
O5 K1 O4 52.52(15) . .
O9 K1 O4 53.92(16) . .
O1 K1 C9 139.6(3) 5_676 .
O3 K1 C9 89.9(2) 5_676 .
O26 K1 C9 124.7(3) . .
O5 K1 C9 66.08(19) . .
O9 K1 C9 19.18(15) . .
O4 K1 C9 72.20(17) . .
O1 K1 Co1 168.53(19) 5_676 .
O3 K1 Co1 99.12(17) 5_676 .
O26 K1 Co1 104.06(17) . .
O5 K1 Co1 32.97(11) . .
O9 K1 Co1 33.55(11) . .
O4 K1 Co1 32.73(9) . .
C9 K1 Co1 46.36(13) . .
O14 K2 O15 74.19(16) 2_655 2_655
O14 K2 O10 129.82(18) 2_655 .
O15 K2 O10 136.1(2) 2_655 .
O14 K2 O11 79.94(18) 2_655 .
O15 K2 O11 152.49(19) 2_655 .
O10 K2 O11 69.2(2) . .
O14 K2 O22 81.7(2) 2_655 5_666
O15 K2 O22 96.46(19) 2_655 5_666
O10 K2 O22 120.6(2) . 5_666
O11 K2 O22 70.37(17) . 5_666
O14 K2 K3 47.48(14) 2_655 .
O15 K2 K3 106.91(14) 2_655 .
O10 K2 K3 115.86(16) . .
O11 K2 K3 46.69(14) . .
O22 K2 K3 44.77(11) 5_666 .
O23 K3 O22 72.73(19) 5_666 5_666
O23 K3 O11 120.0(2) 5_666 .
O22 K3 O11 71.25(17) 5_666 .
O23 K3 O14 139.4(2) 5_666 2_655
O22 K3 O14 79.83(18) 5_666 2_655
O11 K3 O14 76.46(18) . 2_655
O23 K3 O25 129.1(2) 5_666 .
O22 K3 O25 155.4(2) 5_666 .
O11 K3 O25 100.45(17) . .
O14 K3 O25 75.68(18) 2_655 .
O23 K3 O12 124.7(2) 5_666 .
O22 K3 O12 112.37(17) 5_666 .
O11 K3 O12 42.27(15) . .
O14 K3 O12 93.01(16) 2_655 .
O25 K3 O12 67.16(11) . .
O23 K3 C12 130.9(2) 5_666 .
O22 K3 C12 92.7(2) 5_666 .
O11 K3 C12 21.45(18) . .
O14 K3 C12 78.7(2) 2_655 .
O25 K3 C12 80.41(17) . .
O12 K3 C12 22.44(16) . .
O23 K3 C13 132.6(2) 5_666 2_655
O22 K3 C13 91.16(19) 5_666 2_655
O11 K3 C13 94.3(2) . 2_655
O14 K3 C13 18.87(17) 2_655 2_655
O25 K3 C13 65.92(17) . 2_655
O12 K3 C13 102.69(16) . 2_655
C12 K3 C13 93.1(2) . 2_655
O23 K3 K2 119.23(15) 5_666 .
O22 K3 K2 46.52(14) 5_666 .
O11 K3 K2 46.25(12) . .
O14 K3 K2 43.48(11) 2_655 .
O25 K3 K2 110.87(17) . .
O12 K3 K2 83.97(12) . .
C12 K3 K2 61.74(17) . .
C13 K3 K2 61.49(15) 2_655 .
N2 N1 C2 110.6(6) . .
N2 N1 Co2 136.9(5) . 7_666
C2 N1 Co2 112.5(5) . 7_666
N1 N2 N3 108.5(6) . .
C3 N3 N2 108.7(6) . .
C3 N3 Co1 113.6(5) . .
N2 N3 Co1 137.7(5) . .
N5 N4 C6 110.3(7) . .
N5 N4 Co1 136.9(5) . .
C6 N4 Co1 112.8(5) . .
N6 N5 N4 107.9(5) . .
N5 N6 C7 108.6(6) . .
N5 N6 Co4 137.3(4) . 7_666
C7 N6 Co4 114.0(6) . 7_666
C10 N7 N8 110.3(7) . .
C10 N7 Co1 113.9(5) . .
N8 N7 Co1 135.5(5) . .
N9 N8 N7 108.0(5) . .
N8 N9 C11 107.7(6) . .
N8 N9 Co3 137.6(5) . .
C11 N9 Co3 114.6(5) . .
C14 N10 N11 109.8(5) . .
C14 N10 Co3 114.4(4) . .
N11 N10 Co3 135.8(4) . .
N12 N11 N10 106.9(5) . .
N11 N12 C15 111.0(5) . .
N11 N12 Co2 135.1(4) . .
C15 N12 Co2 113.8(4) . .
N14 N13 C18 111.2(7) . .
N14 N13 Co3 136.3(5) . .
C18 N13 Co3 112.5(6) . .
N13 N14 N15 107.6(6) . .
C19 N15 N14 111.4(7) . .
C19 N15 Co4 110.7(7) . .
N14 N15 Co4 137.9(5) . .
N17 N16 C22 110.4(6) . .
N17 N16 Co4 136.2(4) . .
C22 N16 Co4 113.3(6) . .
N18 N17 N16 107.7(5) . .
N17 N18 C23 111.0(6) . .
N17 N18 Co2 135.8(5) . 7_666
C23 N18 Co2 113.2(5) . 7_666
C1 O1 K1 130.3(6) . 5_676
C1 O2 Co2 117.6(5) . 7_666
C4 O3 K1 132.0(6) . 5_676
C4 O4 Co1 116.1(5) . .
C4 O4 K1 134.0(5) . .
Co1 O4 K1 80.95(18) . .
C5 O5 Co1 117.6(4) . .
C5 O5 K1 133.4(5) . .
Co1 O5 K1 98.1(2) . .
C8 O7 Co4 116.6(5) . 7_666
C9 O9 Co1 115.9(5) . .
C9 O9 K1 114.1(5) . .
Co1 O9 K1 96.8(2) . .
C9 O10 K2 121.0(5) . .
C12 O11 K2 129.6(6) . .
C12 O11 K3 103.8(6) . .
K2 O11 K3 87.06(15) . .
C12 O12 Co3 114.7(5) . .
C12 O12 K3 81.6(4) . .
Co3 O12 K3 145.3(2) . .
C13 O13 Co3 116.6(4) . .
C13 O14 K2 151.2(5) . 2_655
C13 O14 K3 112.5(6) . 2_655
K2 O14 K3 89.05(16) 2_655 2_655
C16 O15 K2 149.8(5) . 2_655
C16 O16 Co2 116.9(4) . .
C17 O17 Co3 118.1(6) . .
C20 O20 Co4 118.3(7) . .
C21 O21 Co4 116.0(5) . .
C21 O22 K3 150.6(6) . 5_666
C21 O22 K2 118.0(5) . 5_666
K3 O22 K2 88.70(16) 5_666 5_666
C24 O23 K3 146.2(7) . 5_666
C24 O24 Co2 117.7(5) . 7_666
K3 O25 K3 160.9(3) 2_655 .
K1 O26 H26A 112.0 . .
K1 O26 H26B 112.4 . .
H26A O26 H26B 106.9 . .

loop_
_geom_bond_atom_site_label_1
_geom_bond_atom_site_label_2
_geom_bond_distance
_geom_bond_site_symmetry_2
C1 O1 1.209(10) .
C1 O2 1.300(10) .
C1 C2 1.476(10) .
C2 N1 1.350(8) .
C2 C3 1.417(10) .
C3 N3 1.341(8) .
C3 C4 1.475(11) .
C4 O3 1.244(10) .
C4 O4 1.278(10) .
C5 O6 1.217(9) .
C5 O5 1.277(10) .
C5 C6 1.507(10) .
C6 N4 1.326(9) .
C6 C7 1.373(10) .
C7 N6 1.349(8) .
C7 C8 1.495(12) .
C8 O8 1.240(9) .
C8 O7 1.287(9) .
C9 O9 1.255(10) .
C9 O10 1.267(9) .
C9 C10 1.481(11) .
C9 K1 3.488(10) .
C10 N7 1.337(8) .
C10 C11 1.377(11) .
C11 N9 1.370(8) .
C11 C12 1.474(12) .
C12 O11 1.259(8) .
C12 O12 1.290(10) .
C12 K3 3.344(8) .
C13 O14 1.225(8) .
C13 O13 1.303(9) .
C13 C14 1.480(10) .
C13 K3 3.500(9) 2_655
C14 N10 1.329(8) .
C14 C15 1.381(10) .
C15 N12 1.321(8) .
C15 C16 1.501(10) .
C16 O15 1.239(8) .
C16 O16 1.268(8) .
C17 O18 1.211(12) .
C17 O17 1.300(13) .
C17 C18 1.500(14) .
C18 N13 1.337(10) .
C18 C19 1.462(13) .
C19 N15 1.320(9) .
C19 C20 1.514(15) .
C20 O20 1.193(13) .
C20 O19 1.250(13) .
C21 O22 1.249(8) .
C21 O21 1.301(9) .
C21 C22 1.441(10) .
C22 N16 1.356(8) .
C22 C23 1.417(10) .
C23 N18 1.342(8) .
C23 C24 1.487(11) .
C24 O23 1.230(9) .
C24 O24 1.248(11) .
Co1 N3 1.976(6) .
Co1 O4 1.984(5) .
Co1 O5 1.992(5) .
Co1 N7 1.987(7) .
Co1 O9 2.017(5) .
Co1 N4 2.017(6) .
Co1 K1 3.623(3) .
Co2 N18 2.001(6) 7_666
Co2 O2 2.004(5) 7_666
Co2 N1 2.007(6) 7_666
Co2 O24 2.011(5) 7_666
Co2 O16 2.013(4) .
Co2 N12 2.030(5) .
Co3 N9 1.988(7) .
Co3 O17 2.002(6) .
Co3 O13 2.010(5) .
Co3 N10 2.009(5) .
Co3 O12 2.022(5) .
Co3 N13 2.017(6) .
Co4 O20 1.971(7) .
Co4 N16 1.996(7) .
Co4 O21 1.998(5) .
Co4 N15 2.013(6) .
Co4 N6 2.005(7) 7_666
Co4 O7 2.019(5) 7_666
K1 O1 2.667(7) 5_676
K1 O3 2.746(7) 5_676
K1 O26 2.741(8) .
K1 O5 2.758(6) .
K1 O9 2.781(6) .
K1 O4 3.360(6) .
K2 O14 2.655(5) 2_655
K2 O15 2.748(5) 2_655
K2 O10 2.786(6) .
K2 O11 2.791(6) .
K2 O22 2.800(7) 5_666
K2 K3 3.858(3) .
K3 O23 2.710(7) 5_666
K3 O22 2.718(5) 5_666
K3 O11 2.811(7) .
K3 O14 2.844(6) 2_655
K3 O25 3.012(2) .
K3 O12 3.279(5) .
K3 C13 3.500(9) 2_655
N1 N2 1.315(7) .
N1 Co2 2.007(6) 7_666
N2 N3 1.348(8) .
N4 N5 1.324(8) .
N5 N6 1.316(9) .
N6 Co4 2.005(7) 7_666
N7 N8 1.341(8) .
N8 N9 1.339(9) .
N10 N11 1.331(8) .
N11 N12 1.306(7) .
N13 N14 1.310(8) .
N14 N15 1.350(9) .
N16 N17 1.334(9) .
N17 N18 1.309(8) .
N18 Co2 2.001(6) 7_666
O1 K1 2.667(7) 5_676
O2 Co2 2.004(5) 7_666
O3 K1 2.746(7) 5_676
O7 Co4 2.018(5) 7_666
O14 K2 2.655(5) 2_655
O14 K3 2.844(6) 2_655
O15 K2 2.748(5) 2_655
O22 K3 2.718(5) 5_666
O22 K2 2.800(7) 5_666
O23 K3 2.710(7) 5_666
O24 Co2 2.011(5) 7_666
O25 K3 3.012(2) 2_655
O26 H26A 0.9231 .
O26 H26B 0.9223 .

loop_
_platon_squeeze_void_nr
_platon_squeeze_void_average_x
_platon_squeeze_void_average_y
_platon_squeeze_void_average_z
_platon_squeeze_void_volume
_platon_squeeze_void_count_electrons
_platon_squeeze_void_content
1 -0.007 0.000 -0.008 6231 1575 ' '
2 0.250 0.750 0.000 84 25 ' '
3 0.750 0.250 0.000 84 25 ' '
4 0.250 0.250 0.500 84 25 ' '
5 0.750 0.750 0.500 84 25 ' '
